data_1520587
loop_
_publ_author_name
'Jones, Matthew D.'
'Brady, Lauren'
'McKeown, Paul'
'Buchard, Antoine'
'Sch\"afer, Pascal M.'
'Thomas, Lynne H.'
'Mahon, Mary F.'
'Woodman, Timothy J.'
'Lowe, John P.'

_publ_section_title
;
 Metal influence on the iso- and hetero-selectivity of complexes of
 bipyrrolidine derived salan ligands for the polymerisation of rac-lactide
;
_journal_issue 8
_journal_name_full 'Chem. Sci.'
_journal_page_first 5034
_journal_paper_doi 10.1039/C5SC01819F
_journal_volume 6
_journal_year 2015
_chemical_formula_sum 'C31 H45.67 Al N2 O3'
_chemical_formula_weight 521.34
_space_group_crystal_system cubic
_space_group_IT_number 205
_space_group_name_Hall '-P 2ac 2ab 3'
_space_group_name_H-M_alt 'P a -3'
_symmetry_space_group_name_Hall '-P 2ac 2ab 3'
_symmetry_space_group_name_H-M 'P a -3'
_atom_sites_solution_hydrogens geom
_audit_creation_method SHELXL-2014/7
_cell_angle_alpha 90
_cell_angle_beta 90
_cell_angle_gamma 90
_cell_formula_units_Z 24
_cell_length_a 26.25610(10)
_cell_length_b 26.25610(10)
_cell_length_c 26.25610(10)
_cell_measurement_reflns_used 37620
_cell_measurement_temperature 150(2)
_cell_measurement_theta_max 71.7970
_cell_measurement_theta_min 3.7700
_cell_volume 18100.50(12)
_computing_cell_refinement
;
CrysAlisPro, Agilent Technologies,
Version 1.171.37.33 (release 27-03-2014 CrysAlis171 .NET)
(compiled Mar 27 2014,17:12:48)
;
_computing_data_collection
;
CrysAlisPro, Agilent Technologies,
Version 1.171.37.33 (release 27-03-2014 CrysAlis171 .NET)
(compiled Mar 27 2014,17:12:48)
;
_computing_data_reduction
;
CrysAlisPro, Agilent Technologies,
Version 1.171.37.33 (release 27-03-2014 CrysAlis171 .NET)
(compiled Mar 27 2014,17:12:48)
;
_computing_structure_refinement 'SHELXL-2014/7 (Sheldrick, 2014)'
_computing_structure_solution SHELXS
_diffrn_ambient_temperature 150(2)
_diffrn_detector 'CCD plate'
_diffrn_detector_area_resol_mean 8.1150
_diffrn_detector_type EosS2
_diffrn_measured_fraction_theta_full 0.999
_diffrn_measured_fraction_theta_max 0.995
_diffrn_measurement_device 'four-circle diffractometer'
_diffrn_measurement_device_type 'SuperNova, Dual, Cu at zero, EosS2'
_diffrn_measurement_method '\w scans'
_diffrn_radiation_monochromator mirror
_diffrn_radiation_probe x-ray
_diffrn_radiation_type CuK\a
_diffrn_radiation_wavelength 1.54184
_diffrn_reflns_av_R_equivalents 0.0567
_diffrn_reflns_av_unetI/netI 0.0149
_diffrn_reflns_laue_measured_fraction_full 0.999
_diffrn_reflns_laue_measured_fraction_max 0.995
_diffrn_reflns_limit_h_max 30
_diffrn_reflns_limit_h_min -32
_diffrn_reflns_limit_k_max 28
_diffrn_reflns_limit_k_min -32
_diffrn_reflns_limit_l_max 32
_diffrn_reflns_limit_l_min -30
_diffrn_reflns_number 148345
_diffrn_reflns_point_group_measured_fraction_full 0.999
_diffrn_reflns_point_group_measured_fraction_max 0.995
_diffrn_reflns_theta_full 67.684
_diffrn_reflns_theta_max 72.068
_diffrn_reflns_theta_min 4.124
_diffrn_source 'sealed X-ray tube'
_diffrn_source_type 'SuperNova (Cu) X-ray Source'
_exptl_absorpt_coefficient_mu 0.835
_exptl_absorpt_correction_T_max 1.00000
_exptl_absorpt_correction_T_min 0.65300
_exptl_absorpt_correction_type multi-scan
_exptl_absorpt_process_details
;
CrysAlisPro, Agilent Technologies,
Version 1.171.37.33 (release 27-03-2014 CrysAlis171 .NET)
(compiled Mar 27 2014,17:12:48)
Empirical absorption correction using spherical harmonics,
 implemented in SCALE3 ABSPACK scaling algorithm.
Empirical absorption correction using spherical harmonics,
 implemented in SCALE3 ABSPACK scaling algorithm.
;
_exptl_crystal_colour 'clear light colourless'
_exptl_crystal_density_diffrn 1.148
_exptl_crystal_description cube
_exptl_crystal_F_000 6784
_exptl_crystal_size_max 0.300
_exptl_crystal_size_mid 0.200
_exptl_crystal_size_min 0.200
_refine_diff_density_max 0.354
_refine_diff_density_min -0.223
_refine_diff_density_rms 0.041
_refine_ls_extinction_method none
_refine_ls_goodness_of_fit_ref 1.101
_refine_ls_hydrogen_treatment constr
_refine_ls_matrix_type full
_refine_ls_number_parameters 322
_refine_ls_number_reflns 5942
_refine_ls_number_restraints 0
_refine_ls_restrained_S_all 1.101
_refine_ls_R_factor_all 0.0633
_refine_ls_R_factor_gt 0.0588
_refine_ls_shift/su_max 0.001
_refine_ls_shift/su_mean 0.000
_refine_ls_structure_factor_coef Fsqd
_refine_ls_weighting_details 'w=1/[\s^2^(Fo^2^)+(0.0990P)^2^+4.4224P] where P=(Fo^2^+2Fc^2^)/3'
_refine_ls_weighting_scheme calc
_refine_ls_wR_factor_gt 0.1671
_refine_ls_wR_factor_ref 0.1716
_reflns_Friedel_coverage 0.000
_reflns_number_gt 5460
_reflns_number_total 5942
_reflns_threshold_expression 'I > 2\s(I)'
_cod_data_source_file c5sc01819f3.cif
_cod_data_source_block Al(3)(OiPr)
_cod_depositor_comments 'Adding full bibliography for 1520580--1520588.cif.'
_cod_original_cell_volume 18100.5(2)
_cod_database_code 1520587
_shelx_shelxl_version_number 2014/7
_shelx_space_group_comment
;
The symmetry employed for this shelxl refinement is uniquely defined
by the following loop, which should always be used as a source of
symmetry information in preference to the above space-group names.
They are only intended as comments.
;
_shelx_estimated_absorpt_t_min 0.788
_shelx_estimated_absorpt_t_max 0.921
_platon_squeeze_void_probe_radius 1.20

loop_
_space_group_symop_operation_xyz
'x, y, z'
'z, x, y'
'y, z, x'
'-y+1/2, -z, x+1/2'
'z+1/2, -x+1/2, -y'
'-y, z+1/2, -x+1/2'
'-z+1/2, -x, y+1/2'
'-z, x+1/2, -y+1/2'
'y+1/2, -z+1/2, -x'
'-x+1/2, -y, z+1/2'
'x+1/2, -y+1/2, -z'
'-x, y+1/2, -z+1/2'
'-x, -y, -z'
'-z, -x, -y'
'-y, -z, -x'
'y-1/2, z, -x-1/2'
'-z-1/2, x-1/2, y'
'y, -z-1/2, x-1/2'
'z-1/2, x, -y-1/2'
'z, -x-1/2, y-1/2'
'-y-1/2, z-1/2, x'
'x-1/2, y, -z-1/2'
'-x-1/2, y-1/2, z'
'x, -y-1/2, z-1/2'

loop_
_atom_site_label
_atom_site_type_symbol
_atom_site_fract_x
_atom_site_fract_y
_atom_site_fract_z
_atom_site_U_iso_or_equiv
_atom_site_adp_type
_atom_site_occupancy
_atom_site_site_symmetry_order
_atom_site_calc_flag
_atom_site_refinement_flags_posn
_atom_site_refinement_flags_adp
Al1 Al 0.26391(2) 0.64431(2) 0.37027(2) 0.04912(18) Uani 1 1 d . .
O1 O 0.24841(6) 0.60044(5) 0.41713(6) 0.0623(4) Uani 1 1 d . .
N1 N 0.24100(6) 0.61758(5) 0.30013(6) 0.0456(3) Uani 1 1 d . .
C1 C 0.27769(13) 0.56077(9) 0.43747(9) 0.0810(8) Uani 1 1 d . .
H1 H 0.2983 0.5455 0.4093 0.097 Uiso 1 1 calc R U
O2 O 0.32795(6) 0.62778(7) 0.35416(6) 0.0730(5) Uani 1 1 d . .
N2 N 0.18553(6) 0.67150(6) 0.37055(6) 0.0461(3) Uani 1 1 d . .
C2 C 0.2414(2) 0.52028(14) 0.45725(18) 0.154(2) Uani 1 1 d . .
H2A H 0.2232 0.5334 0.4871 0.230 Uiso 1 1 calc R U
H2B H 0.2607 0.4898 0.4668 0.230 Uiso 1 1 calc R U
H2C H 0.2168 0.5115 0.4306 0.230 Uiso 1 1 calc R U
O3 O 0.28328(5) 0.70705(5) 0.38576(5) 0.0527(3) Uani 1 1 d . .
C3 C 0.31294(16) 0.57934(15) 0.47692(13) 0.1182(14) Uani 1 1 d . .
H3A H 0.3350 0.6057 0.4625 0.177 Uiso 1 1 calc R U
H3B H 0.3339 0.5510 0.4893 0.177 Uiso 1 1 calc R U
H3C H 0.2934 0.5937 0.5053 0.177 Uiso 1 1 calc R U
C4 C 0.35309(8) 0.61751(7) 0.31173(9) 0.0555(5) Uani 1 1 d . .
C5 C 0.40434(8) 0.60172(7) 0.31436(10) 0.0588(5) Uani 1 1 d . .
C6 C 0.42891(8) 0.58745(8) 0.27026(10) 0.0637(6) Uani 1 1 d . .
H6 H 0.4635 0.5772 0.2723 0.076 Uiso 1 1 calc R U
C7 C 0.40551(9) 0.58744(9) 0.22329(10) 0.0680(6) Uani 1 1 d . .
C8 C 0.35524(9) 0.60454(8) 0.22077(9) 0.0606(5) Uani 1 1 d . .
H8 H 0.3384 0.6053 0.1888 0.073 Uiso 1 1 calc R U
C9 C 0.32937(8) 0.62039(7) 0.26397(8) 0.0516(4) Uani 1 1 d . .
C10 C 0.42918(9) 0.59845(10) 0.36581(11) 0.0761(7) Uani 1 1 d . .
H10A H 0.4117 0.5727 0.3865 0.114 Uiso 1 1 calc R U
H10B H 0.4270 0.6316 0.3828 0.114 Uiso 1 1 calc R U
H10C H 0.4650 0.5889 0.3617 0.114 Uiso 1 1 calc R U
C11 C 0.43323(13) 0.56839(14) 0.17677(13) 0.0967(9) Uani 1 1 d . .
H11A H 0.4424 0.5973 0.1550 0.145 Uiso 1 1 calc R U
H11B H 0.4111 0.5451 0.1578 0.145 Uiso 1 1 calc R U
H11C H 0.4642 0.5504 0.1872 0.145 Uiso 1 1 calc R U
C12 C 0.27596(8) 0.64038(7) 0.26080(7) 0.0503(4) Uani 1 1 d . .
H12A H 0.2622 0.6331 0.2265 0.060 Uiso 1 1 calc R U
H12B H 0.2766 0.6778 0.2652 0.060 Uiso 1 1 calc R U
C13 C 0.24240(8) 0.56040(7) 0.29585(8) 0.0509(4) Uani 1 1 d . .
H13A H 0.2288 0.5443 0.3271 0.061 Uiso 1 1 calc R U
H13B H 0.2777 0.5483 0.2903 0.061 Uiso 1 1 calc R U
C14 C 0.20911(9) 0.54820(8) 0.25032(9) 0.0611(5) Uani 1 1 d . .
H14A H 0.1950 0.5133 0.2530 0.073 Uiso 1 1 calc R U
H14B H 0.2288 0.5509 0.2183 0.073 Uiso 1 1 calc R U
C15 C 0.16662(9) 0.58781(8) 0.25186(9) 0.0602(5) Uani 1 1 d . .
H15A H 0.1351 0.5729 0.2661 0.072 Uiso 1 1 calc R U
H15B H 0.1593 0.6008 0.2172 0.072 Uiso 1 1 calc R U
C16 C 0.18667(7) 0.63089(7) 0.28646(7) 0.0480(4) Uani 1 1 d . .
H16 H 0.1869 0.6633 0.2664 0.058 Uiso 1 1 calc R U
C17 C 0.15566(7) 0.63933(7) 0.33458(8) 0.0515(4) Uani 1 1 d . .
H17 H 0.1244 0.6588 0.3249 0.062 Uiso 1 1 calc R U
C18 C 0.13906(9) 0.59415(8) 0.36723(10) 0.0639(5) Uani 1 1 d . .
H18A H 0.1082 0.5778 0.3530 0.077 Uiso 1 1 calc R U
H18B H 0.1665 0.5684 0.3697 0.077 Uiso 1 1 calc R U
C19 C 0.12808(11) 0.61776(10) 0.41882(11) 0.0785(7) Uani 1 1 d . .
H19A H 0.1388 0.5946 0.4465 0.094 Uiso 1 1 calc R U
H19B H 0.0912 0.6248 0.4226 0.094 Uiso 1 1 calc R U
C20 C 0.15843(9) 0.66715(8) 0.42077(8) 0.0599(5) Uani 1 1 d . .
H20A H 0.1354 0.6966 0.4259 0.072 Uiso 1 1 calc R U
H20B H 0.1833 0.6662 0.4491 0.072 Uiso 1 1 calc R U
C21 C 0.18472(7) 0.72583(7) 0.35325(7) 0.0449(4) Uani 1 1 d . .
H21A H 0.2025 0.7287 0.3201 0.054 Uiso 1 1 calc R U
H21B H 0.1490 0.7369 0.3484 0.054 Uiso 1 1 calc R U
C22 C 0.21007(7) 0.75962(6) 0.39138(6) 0.0433(4) Uani 1 1 d . .
C23 C 0.25944(7) 0.74714(7) 0.40656(7) 0.0459(4) Uani 1 1 d . .
C24 C 0.28443(8) 0.77744(8) 0.44268(7) 0.0519(4) Uani 1 1 d . .
C25 C 0.25911(9) 0.82013(9) 0.46143(7) 0.0582(5) Uani 1 1 d . .
H25 H 0.2761 0.8412 0.4854 0.070 Uiso 1 1 calc R U
C26 C 0.21001(8) 0.83322(8) 0.44656(7) 0.0545(5) Uani 1 1 d . .
C27 C 0.18566(7) 0.80199(7) 0.41148(7) 0.0474(4) Uani 1 1 d . .
H27 H 0.1519 0.8097 0.4011 0.057 Uiso 1 1 calc R U
C28 C 0.18257(12) 0.87889(10) 0.46806(10) 0.0786(7) Uani 1 1 d . .
H28A H 0.2034 0.8944 0.4949 0.118 Uiso 1 1 calc R U
H28B H 0.1498 0.8681 0.4823 0.118 Uiso 1 1 calc R U
H28C H 0.1767 0.9038 0.4409 0.118 Uiso 1 1 calc R U
C29 C 0.33688(9) 0.76282(11) 0.46063(9) 0.0695(6) Uani 1 1 d . .
H29A H 0.3606 0.7638 0.4318 0.104 Uiso 1 1 calc R U
H29B H 0.3360 0.7283 0.4749 0.104 Uiso 1 1 calc R U
H29C H 0.3482 0.7869 0.4869 0.104 Uiso 1 1 calc R U

loop_
_atom_site_aniso_label
_atom_site_aniso_U_11
_atom_site_aniso_U_22
_atom_site_aniso_U_33
_atom_site_aniso_U_23
_atom_site_aniso_U_13
_atom_site_aniso_U_12
Al1 0.0522(3) 0.0473(3) 0.0478(3) 0.0015(2) -0.0123(2) 0.0106(2)
O1 0.0802(10) 0.0472(7) 0.0594(8) 0.0090(6) -0.0172(7) 0.0098(7)
N1 0.0499(8) 0.0379(7) 0.0490(8) 0.0026(6) -0.0101(6) 0.0065(6)
C1 0.130(2) 0.0598(13) 0.0533(12) 0.0033(10) -0.0134(13) 0.0389(14)
O2 0.0582(9) 0.0971(12) 0.0636(9) -0.0198(8) -0.0186(7) 0.0280(8)
N2 0.0489(8) 0.0412(7) 0.0483(8) 0.0006(6) -0.0053(6) 0.0020(6)
C2 0.229(6) 0.080(2) 0.152(4) 0.062(2) -0.048(4) 0.004(3)
O3 0.0456(7) 0.0494(7) 0.0631(8) 0.0056(6) -0.0063(6) 0.0050(5)
C3 0.149(3) 0.123(3) 0.083(2) -0.0118(18) -0.052(2) 0.066(2)
C4 0.0519(10) 0.0431(9) 0.0716(13) -0.0025(9) -0.0083(9) 0.0071(8)
C5 0.0479(10) 0.0407(9) 0.0879(15) 0.0044(9) -0.0074(10) 0.0010(8)
C6 0.0472(10) 0.0447(10) 0.0993(17) 0.0163(10) 0.0087(11) -0.0001(8)
C7 0.0616(13) 0.0581(12) 0.0842(16) 0.0144(11) 0.0170(11) 0.0003(10)
C8 0.0665(13) 0.0515(11) 0.0638(12) 0.0120(9) 0.0039(10) -0.0022(9)
C9 0.0538(10) 0.0381(9) 0.0631(11) 0.0064(8) -0.0017(8) 0.0014(7)
C10 0.0535(12) 0.0700(14) 0.1048(19) -0.0045(13) -0.0245(12) 0.0114(10)
C11 0.0858(19) 0.112(2) 0.092(2) 0.0063(18) 0.0271(16) 0.0127(17)
C12 0.0580(11) 0.0411(9) 0.0518(10) 0.0038(7) -0.0098(8) 0.0043(8)
C13 0.0578(11) 0.0379(9) 0.0572(10) 0.0015(7) -0.0040(8) 0.0054(7)
C14 0.0693(13) 0.0424(9) 0.0715(13) -0.0074(9) -0.0124(10) 0.0051(9)
C15 0.0650(12) 0.0490(10) 0.0668(12) -0.0090(9) -0.0198(10) 0.0042(9)
C16 0.0500(10) 0.0406(9) 0.0533(10) -0.0013(7) -0.0153(8) 0.0061(7)
C17 0.0480(9) 0.0425(9) 0.0639(11) -0.0017(8) -0.0111(8) 0.0015(7)
C18 0.0619(12) 0.0522(11) 0.0776(14) 0.0016(10) -0.0007(11) -0.0091(9)
C19 0.0855(17) 0.0678(14) 0.0820(17) 0.0033(12) 0.0160(13) -0.0111(13)
C20 0.0649(12) 0.0591(12) 0.0557(11) 0.0022(9) 0.0065(9) -0.0009(10)
C21 0.0467(9) 0.0404(9) 0.0475(9) 0.0002(7) -0.0070(7) 0.0076(7)
C22 0.0471(9) 0.0434(9) 0.0393(8) 0.0028(7) -0.0014(7) 0.0000(7)
C23 0.0487(9) 0.0482(9) 0.0408(8) 0.0103(7) -0.0030(7) -0.0031(7)
C24 0.0561(10) 0.0620(11) 0.0375(8) 0.0115(8) -0.0059(7) -0.0095(9)
C25 0.0746(13) 0.0677(12) 0.0325(8) -0.0006(8) -0.0042(8) -0.0166(10)
C26 0.0708(12) 0.0567(11) 0.0358(8) -0.0042(8) 0.0063(8) -0.0037(9)
C27 0.0529(10) 0.0502(10) 0.0390(8) -0.0006(7) 0.0033(7) 0.0013(8)
C28 0.1025(19) 0.0758(15) 0.0575(13) -0.0278(11) 0.0105(13) 0.0001(14)
C29 0.0621(13) 0.0934(17) 0.0530(12) 0.0194(11) -0.0154(10) -0.0123(11)

loop_
_atom_type_symbol
_atom_type_description
_atom_type_scat_dispersion_real
_atom_type_scat_dispersion_imag
_atom_type_scat_source
C C 0.0181 0.0091 'International Tables Vol C Tables 4.2.6.8 and 6.1.1.4'
H H 0.0000 0.0000 'International Tables Vol C Tables 4.2.6.8 and 6.1.1.4'
N N 0.0311 0.0180 'International Tables Vol C Tables 4.2.6.8 and 6.1.1.4'
O O 0.0492 0.0322 'International Tables Vol C Tables 4.2.6.8 and 6.1.1.4'
Al Al 0.2130 0.2455 'International Tables Vol C Tables 4.2.6.8 and 6.1.1.4'

loop_
_geom_angle_atom_site_label_1
_geom_angle_atom_site_label_2
_geom_angle_atom_site_label_3
_geom_angle
O1 Al1 O3 121.49(8)
O1 Al1 O2 103.15(9)
O3 Al1 O2 90.58(8)
O1 Al1 N1 109.84(7)
O3 Al1 N1 127.29(7)
O2 Al1 N1 88.88(7)
O1 Al1 N2 89.62(7)
O3 Al1 N2 88.04(6)
O2 Al1 N2 165.74(8)
N1 Al1 N2 80.73(6)
C1 O1 Al1 129.49(18)
C12 N1 C13 109.29(15)
C12 N1 C16 108.69(14)
C13 N1 C16 103.63(14)
C12 N1 Al1 107.43(11)
C13 N1 Al1 113.53(11)
C16 N1 Al1 114.13(11)
O1 C1 C3 111.5(2)
O1 C1 C2 107.8(3)
C3 C1 C2 112.7(3)
O1 C1 H1 108.2
C3 C1 H1 108.2
C2 C1 H1 108.2
C4 O2 Al1 135.92(14)
C17 N2 C21 109.89(14)
C17 N2 C20 105.31(15)
C21 N2 C20 109.38(15)
C17 N2 Al1 108.02(11)
C21 N2 Al1 108.94(11)
C20 N2 Al1 115.19(12)
C1 C2 H2A 109.5
C1 C2 H2B 109.5
H2A C2 H2B 109.5
C1 C2 H2C 109.5
H2A C2 H2C 109.5
H2B C2 H2C 109.5
C23 O3 Al1 133.58(12)
C1 C3 H3A 109.5
C1 C3 H3B 109.5
H3A C3 H3B 109.5
C1 C3 H3C 109.5
H3A C3 H3C 109.5
H3B C3 H3C 109.5
O2 C4 C9 121.36(18)
O2 C4 C5 119.7(2)
C9 C4 C5 118.9(2)
C6 C5 C4 119.1(2)
C6 C5 C10 122.5(2)
C4 C5 C10 118.4(2)
C5 C6 C7 122.9(2)
C5 C6 H6 118.5
C7 C6 H6 118.5
C6 C7 C8 117.7(2)
C6 C7 C11 120.7(2)
C8 C7 C11 121.7(3)
C9 C8 C7 121.4(2)
C9 C8 H8 119.3
C7 C8 H8 119.3
C8 C9 C4 119.86(19)
C8 C9 C12 121.19(19)
C4 C9 C12 118.95(18)
C5 C10 H10A 109.5
C5 C10 H10B 109.5
H10A C10 H10B 109.5
C5 C10 H10C 109.5
H10A C10 H10C 109.5
H10B C10 H10C 109.5
C7 C11 H11A 109.5
C7 C11 H11B 109.5
H11A C11 H11B 109.5
C7 C11 H11C 109.5
H11A C11 H11C 109.5
H11B C11 H11C 109.5
C9 C12 N1 113.12(15)
C9 C12 H12A 109.0
N1 C12 H12A 109.0
C9 C12 H12B 109.0
N1 C12 H12B 109.0
H12A C12 H12B 107.8
N1 C13 C14 104.81(15)
N1 C13 H13A 110.8
C14 C13 H13A 110.8
N1 C13 H13B 110.8
C14 C13 H13B 110.8
H13A C13 H13B 108.9
C13 C14 C15 104.88(16)
C13 C14 H14A 110.8
C15 C14 H14A 110.8
C13 C14 H14B 110.8
C15 C14 H14B 110.8
H14A C14 H14B 108.8
C14 C15 C16 105.41(16)
C14 C15 H15A 110.7
C16 C15 H15A 110.7
C14 C15 H15B 110.7
C16 C15 H15B 110.7
H15A C15 H15B 108.8
N1 C16 C17 110.00(15)
N1 C16 C15 106.99(15)
C17 C16 C15 114.42(17)
N1 C16 H16 108.4
C17 C16 H16 108.4
C15 C16 H16 108.4
N2 C17 C16 109.13(15)
N2 C17 C18 103.57(16)
C16 C17 C18 120.43(17)
N2 C17 H17 107.7
C16 C17 H17 107.7
C18 C17 H17 107.7
C19 C18 C17 103.77(18)
C19 C18 H18A 111.0
C17 C18 H18A 111.0
C19 C18 H18B 111.0
C17 C18 H18B 111.0
H18A C18 H18B 109.0
C18 C19 C20 106.2(2)
C18 C19 H19A 110.5
C20 C19 H19A 110.5
C18 C19 H19B 110.5
C20 C19 H19B 110.5
H19A C19 H19B 108.7
N2 C20 C19 106.43(18)
N2 C20 H20A 110.4
C19 C20 H20A 110.4
N2 C20 H20B 110.4
C19 C20 H20B 110.4
H20A C20 H20B 108.6
C22 C21 N2 110.85(14)
C22 C21 H21A 109.5
N2 C21 H21A 109.5
C22 C21 H21B 109.5
N2 C21 H21B 109.5
H21A C21 H21B 108.1
C27 C22 C23 120.58(17)
C27 C22 C21 121.65(16)
C23 C22 C21 117.77(16)
O3 C23 C22 120.12(16)
O3 C23 C24 120.18(17)
C22 C23 C24 119.68(18)
C25 C24 C23 118.20(18)
C25 C24 C29 122.07(19)
C23 C24 C29 119.7(2)
C26 C25 C24 122.84(18)
C26 C25 H25 118.6
C24 C25 H25 118.6
C27 C26 C25 117.84(19)
C27 C26 C28 119.8(2)
C25 C26 C28 122.3(2)
C22 C27 C26 120.84(19)
C22 C27 H27 119.6
C26 C27 H27 119.6
C26 C28 H28A 109.5
C26 C28 H28B 109.5
H28A C28 H28B 109.5
C26 C28 H28C 109.5
H28A C28 H28C 109.5
H28B C28 H28C 109.5
C24 C29 H29A 109.5
C24 C29 H29B 109.5
H29A C29 H29B 109.5
C24 C29 H29C 109.5
H29A C29 H29C 109.5
H29B C29 H29C 109.5

loop_
_geom_bond_atom_site_label_1
_geom_bond_atom_site_label_2
_geom_bond_distance
Al1 O1 1.7340(16)
Al1 O3 1.7713(15)
Al1 O2 1.7872(16)
Al1 N1 2.0605(16)
Al1 N2 2.1785(16)
O1 C1 1.400(3)
N1 C12 1.506(3)
N1 C13 1.506(2)
N1 C16 1.512(2)
C1 C3 1.472(4)
C1 C2 1.520(6)
C1 H1 1.0000
O2 C4 1.323(3)
N2 C17 1.490(2)
N2 C21 1.497(2)
N2 C20 1.503(3)
C2 H2A 0.9800
C2 H2B 0.9800
C2 H2C 0.9800
O3 C23 1.341(2)
C3 H3A 0.9800
C3 H3B 0.9800
C3 H3C 0.9800
C4 C9 1.402(3)
C4 C5 1.410(3)
C5 C6 1.377(3)
C5 C10 1.502(3)
C6 C7 1.378(4)
C6 H6 0.9500
C7 C8 1.396(3)
C7 C11 1.507(4)
C8 C9 1.386(3)
C8 H8 0.9500
C9 C12 1.500(3)
C10 H10A 0.9800
C10 H10B 0.9800
C10 H10C 0.9800
C11 H11A 0.9800
C11 H11B 0.9800
C11 H11C 0.9800
C12 H12A 0.9900
C12 H12B 0.9900
C13 C14 1.515(3)
C13 H13A 0.9900
C13 H13B 0.9900
C14 C15 1.526(3)
C14 H14A 0.9900
C14 H14B 0.9900
C15 C16 1.543(3)
C15 H15A 0.9900
C15 H15B 0.9900
C16 C17 1.519(3)
C16 H16 1.0000
C17 C18 1.527(3)
C17 H17 1.0000
C18 C19 1.517(4)
C18 H18A 0.9900
C18 H18B 0.9900
C19 C20 1.523(3)
C19 H19A 0.9900
C19 H19B 0.9900
C20 H20A 0.9900
C20 H20B 0.9900
C21 C22 1.494(2)
C21 H21A 0.9900
C21 H21B 0.9900
C22 C27 1.388(3)
C22 C23 1.395(3)
C23 C24 1.401(3)
C24 C25 1.393(3)
C24 C29 1.505(3)
C25 C26 1.390(3)
C25 H25 0.9500
C26 C27 1.389(3)
C26 C28 1.508(3)
C27 H27 0.9500
C28 H28A 0.9800
C28 H28B 0.9800
C28 H28C 0.9800
C29 H29A 0.9800
C29 H29B 0.9800
C29 H29C 0.9800

loop_
_geom_torsion_atom_site_label_1
_geom_torsion_atom_site_label_2
_geom_torsion_atom_site_label_3
_geom_torsion_atom_site_label_4
_geom_torsion
O3 Al1 O1 C1 -100.0(2)
O2 Al1 O1 C1 -1.1(2)
N1 Al1 O1 C1 92.5(2)
N2 Al1 O1 C1 172.5(2)
Al1 O1 C1 C3 81.8(3)
Al1 O1 C1 C2 -153.9(2)
O1 Al1 O2 C4 127.9(2)
O3 Al1 O2 C4 -109.5(2)
N1 Al1 O2 C4 17.7(2)
N2 Al1 O2 C4 -25.2(5)
O1 Al1 O3 C23 -67.41(18)
O2 Al1 O3 C23 -173.25(17)
N1 Al1 O3 C23 97.73(17)
N2 Al1 O3 C23 20.95(16)
Al1 O2 C4 C9 2.9(4)
Al1 O2 C4 C5 -175.01(17)
O2 C4 C5 C6 175.15(19)
C9 C4 C5 C6 -2.8(3)
O2 C4 C5 C10 -1.6(3)
C9 C4 C5 C10 -179.58(19)
C4 C5 C6 C7 -0.6(3)
C10 C5 C6 C7 176.0(2)
C5 C6 C7 C8 2.4(3)
C5 C6 C7 C11 -176.2(2)
C6 C7 C8 C9 -0.8(3)
C11 C7 C8 C9 177.8(2)
C7 C8 C9 C4 -2.6(3)
C7 C8 C9 C12 177.91(19)
O2 C4 C9 C8 -173.6(2)
C5 C4 C9 C8 4.4(3)
O2 C4 C9 C12 6.0(3)
C5 C4 C9 C12 -176.10(17)
C8 C9 C12 N1 133.06(18)
C4 C9 C12 N1 -46.5(2)
C13 N1 C12 C9 -55.1(2)
C16 N1 C12 C9 -167.51(15)
Al1 N1 C12 C9 68.54(16)
C12 N1 C13 C14 -77.99(19)
C16 N1 C13 C14 37.7(2)
Al1 N1 C13 C14 162.10(14)
N1 C13 C14 C15 -35.1(2)
C13 C14 C15 C16 18.3(2)
C12 N1 C16 C17 -145.03(15)
C13 N1 C16 C17 98.81(17)
Al1 N1 C16 C17 -25.16(17)
C12 N1 C16 C15 90.13(18)
C13 N1 C16 C15 -26.0(2)
Al1 N1 C16 C15 -150.00(14)
C14 C15 C16 N1 4.7(2)
C14 C15 C16 C17 -117.37(19)
C21 N2 C17 C16 75.84(18)
C20 N2 C17 C16 -166.45(15)
Al1 N2 C17 C16 -42.88(16)
C21 N2 C17 C18 -154.72(16)
C20 N2 C17 C18 -37.01(19)
Al1 N2 C17 C18 86.56(15)
N1 C16 C17 N2 44.98(19)
C15 C16 C17 N2 165.42(15)
N1 C16 C17 C18 -74.5(2)
C15 C16 C17 C18 46.0(2)
N2 C17 C18 C19 37.1(2)
C16 C17 C18 C19 159.26(19)
C17 C18 C19 C20 -23.1(3)
C17 N2 C20 C19 22.6(2)
C21 N2 C20 C19 140.67(19)
Al1 N2 C20 C19 -96.27(19)
C18 C19 C20 N2 0.7(3)
C17 N2 C21 C22 174.44(15)
C20 N2 C21 C22 59.30(19)
Al1 N2 C21 C22 -67.40(16)
N2 C21 C22 C27 -126.04(17)
N2 C21 C22 C23 53.7(2)
Al1 O3 C23 C22 -42.8(2)
Al1 O3 C23 C24 138.83(16)
C27 C22 C23 O3 -177.92(16)
C21 C22 C23 O3 2.3(2)
C27 C22 C23 C24 0.5(3)
C21 C22 C23 C24 -179.27(16)
O3 C23 C24 C25 176.91(16)
C22 C23 C24 C25 -1.5(3)
O3 C23 C24 C29 -4.0(3)
C22 C23 C24 C29 177.57(17)
C23 C24 C25 C26 1.3(3)
C29 C24 C25 C26 -177.77(19)
C24 C25 C26 C27 0.0(3)
C24 C25 C26 C28 178.6(2)
C23 C22 C27 C26 0.8(3)
C21 C22 C27 C26 -179.42(17)
C25 C26 C27 C22 -1.1(3)
C28 C26 C27 C22 -179.67(19)

loop_
_platon_squeeze_void_nr
_platon_squeeze_void_average_x
_platon_squeeze_void_average_y
_platon_squeeze_void_average_z
_platon_squeeze_void_volume
_platon_squeeze_void_count_electrons
_platon_squeeze_void_content
1 0.000 0.000 0.000 277 47 ' '
2 0.500 0.000 0.000 230 47 ' '
3 0.500 0.000 0.500 277 47 ' '
4 0.000 0.000 0.500 230 47 ' '
5 0.500 0.500 0.000 277 47 ' '
6 1.000 0.500 0.500 277 47 ' '
7 1.000 0.500 0.000 230 47 ' '
8 0.500 0.500 0.500 230 47 ' '
